data_4503544
loop_
_publ_author_name
'Yong, Guo-Ping'
'Qiao, Shu'
'Wang, Zhi-Yong'

_publ_section_title
;
 A One-Dimensional Coordination Polymer Based on Novel Radical Anion
 Ligand Generated In Situ: Notable Magnetic and Luminescence Properties
;
_journal_issue 5
_journal_name_full 'Crystal Growth &amp; Design'
_journal_page_first 1465
_journal_paper_doi 10.1021/cg800025y
_journal_volume 8
_journal_year 2008
_chemical_formula_sum 'C14 H9 Cl N4 O Zn'
_chemical_formula_weight 350.07
_chemical_name_common '[ZnCl(obip)]'
_chemical_name_systematic
; 
 ? 
;
_space_group_IT_number 14
_symmetry_cell_setting monoclinic
_symmetry_space_group_name_Hall '-P 2yn'
_symmetry_space_group_name_H-M 'P 1 21/n 1'
_atom_sites_solution_hydrogens geom
_atom_sites_solution_primary direct
_atom_sites_solution_secondary difmap
_audit_creation_method SHELXL-97
_cell_angle_alpha 90.00
_cell_angle_beta 94.24(3)
_cell_angle_gamma 90.00
_cell_formula_units_Z 4
_cell_length_a 11.250(2)
_cell_length_b 8.0324(16)
_cell_length_c 15.068(3)
_cell_measurement_temperature 293(2)
_cell_volume 1357.9(5)
_computing_structure_refinement 'SHELXL-97 (Sheldrick, 1997)'
_computing_structure_solution 'SHELXS-97 (Sheldrick, 1990)'
_diffrn_ambient_temperature 293(2)
_diffrn_measured_fraction_theta_full 0.965
_diffrn_measured_fraction_theta_max 0.965
_diffrn_radiation_monochromator graphite
_diffrn_radiation_source 'fine-focus sealed tube'
_diffrn_radiation_type MoK\a
_diffrn_radiation_wavelength 0.71073
_diffrn_reflns_av_R_equivalents 0.0192
_diffrn_reflns_av_sigmaI/netI 0.0194
_diffrn_reflns_limit_h_max 14
_diffrn_reflns_limit_h_min -14
_diffrn_reflns_limit_k_max 10
_diffrn_reflns_limit_k_min -10
_diffrn_reflns_limit_l_max 19
_diffrn_reflns_limit_l_min -15
_diffrn_reflns_number 9652
_diffrn_reflns_theta_full 27.45
_diffrn_reflns_theta_max 27.45
_diffrn_reflns_theta_min 8.26
_exptl_absorpt_coefficient_mu 2.008
_exptl_absorpt_correction_type none
_exptl_crystal_colour red
_exptl_crystal_density_diffrn 1.712
_exptl_crystal_density_method 'not measured'
_exptl_crystal_description Block
_exptl_crystal_F_000 704
_exptl_crystal_size_max 0.48
_exptl_crystal_size_mid 0.36
_exptl_crystal_size_min 0.32
_refine_diff_density_max 1.339
_refine_diff_density_min -0.488
_refine_diff_density_rms 0.085
_refine_ls_extinction_method none
_refine_ls_goodness_of_fit_ref 1.073
_refine_ls_hydrogen_treatment none
_refine_ls_matrix_type full
_refine_ls_number_parameters 190
_refine_ls_number_reflns 3000
_refine_ls_number_restraints 0
_refine_ls_restrained_S_all 1.073
_refine_ls_R_factor_all 0.0531
_refine_ls_R_factor_gt 0.0474
_refine_ls_shift/su_max 0.001
_refine_ls_shift/su_mean 0.000
_refine_ls_structure_factor_coef Fsqd
_refine_ls_weighting_details 'calc w=1/[\s^2^(Fo^2^)+(0.0803P)^2^+1.3834P] where P=(Fo^2^+2Fc^2^)/3'
_refine_ls_weighting_scheme calc
_refine_ls_wR_factor_gt 0.1326
_refine_ls_wR_factor_ref 0.1374
_reflns_number_gt 2667
_reflns_number_total 3000
_reflns_threshold_expression >2sigma(I)
_cod_data_source_file cg800025y-file003.cif
_cod_data_source_block compd1
_cod_depositor_comments
;
The following automatic conversions were performed:

'_symmetry_cell_setting' value 'Monoclinic' changed to 'monoclinic'
according to /home/saulius/struct/CIF-dictionaries/cif_core.dic
dictionary named 'cif_core.dic' version 2.4.1 from 2010-06-29.

Automatic conversion script
Id: cif_fix_values 1715 2011-07-08 13:25:40Z adriana 
;
_cod_original_sg_symbol_H-M P2(1)/n
_cod_database_code 4503544

loop_
_symmetry_equiv_pos_as_xyz
'x, y, z'
'-x+1/2, y+1/2, -z+1/2'
'-x, -y, -z'
'x-1/2, -y-1/2, z-1/2'

loop_
_atom_site_label
_atom_site_type_symbol
_atom_site_fract_x
_atom_site_fract_y
_atom_site_fract_z
_atom_site_U_iso_or_equiv
_atom_site_adp_type
_atom_site_occupancy
_atom_site_symmetry_multiplicity
_atom_site_calc_flag
_atom_site_refinement_flags
Zn1 Zn 0.61788(3) 0.23311(5) 0.75283(2) 0.03733(17) Uani 1 1 d .
N1 N 0.6560(3) 0.3278(4) 0.87543(17) 0.0383(6) Uani 1 1 d .
C7 C 0.7186(3) 0.2439(4) 0.9437(2) 0.0348(6) Uani 1 1 d .
C1 C 0.6287(3) 0.4771(4) 0.9072(2) 0.0398(7) Uani 1 1 d .
N2 N 0.6686(2) 0.4887(4) 0.99523(19) 0.0404(6) Uani 1 1 d .
C5 C 0.6482(3) 0.6283(5) 1.0455(3) 0.0512(9) Uani 1 1 d .
H5A H 0.6745 0.6327 1.1055 0.061 Uiso 1 1 calc R
C2 C 0.5697(4) 0.6135(5) 0.8655(3) 0.0523(9) Uani 1 1 d .
H2A H 0.5443 0.6093 0.8054 0.063 Uiso 1 1 calc R
C6 C 0.7267(3) 0.3409(5) 1.0191(2) 0.0425(7) Uani 1 1 d .
H6A H 0.7634 0.3134 1.0744 0.051 Uiso 1 1 calc R
C4 C 0.5894(4) 0.7582(5) 1.0061(3) 0.0559(11) Uani 1 1 d .
H4A H 0.5746 0.8524 1.0394 0.067 Uiso 1 1 calc R
C3 C 0.5501(4) 0.7536(5) 0.9153(4) 0.0596(12) Uani 1 1 d .
H3A H 0.5109 0.8449 0.8888 0.072 Uiso 1 1 calc R
O1 O 0.7306(3) 0.0493(3) 0.76546(15) 0.0487(6) Uani 1 1 d .
N4 N 0.8297(2) -0.0227(3) 0.98719(17) 0.0360(6) Uani 1 1 d .
C14 C 0.7755(3) 0.0069(4) 0.8430(2) 0.0366(6) Uani 1 1 d .
C8 C 0.7670(3) 0.0812(4) 0.9259(2) 0.0352(6) Uani 1 1 d .
C9 C 0.8439(4) -0.0167(5) 1.0781(2) 0.0459(8) Uani 1 1 d .
H9A H 0.8108 0.0700 1.1089 0.055 Uiso 1 1 calc R
N3 N 0.8447(3) -0.1352(3) 0.85247(18) 0.0371(6) Uani 1 1 d .
C13 C 0.8757(3) -0.1525(4) 0.9407(2) 0.0358(6) Uani 1 1 d .
C12 C 0.9432(4) -0.2761(5) 0.9859(3) 0.0462(8) Uani 1 1 d .
H12A H 0.9768 -0.3623 0.9550 0.055 Uiso 1 1 calc R
C11 C 0.9587(4) -0.2677(5) 1.0773(3) 0.0534(10) Uani 1 1 d .
H11A H 1.0041 -0.3481 1.1087 0.064 Uiso 1 1 calc R
C10 C 0.9068(4) -0.1390(5) 1.1230(3) 0.0543(9) Uani 1 1 d .
H10A H 0.9152 -0.1367 1.1849 0.065 Uiso 1 1 calc R
Cl1 Cl 0.41692(8) 0.14482(13) 0.74169(5) 0.0496(3) Uani 1 1 d .

loop_
_atom_site_aniso_label
_atom_site_aniso_U_11
_atom_site_aniso_U_22
_atom_site_aniso_U_33
_atom_site_aniso_U_23
_atom_site_aniso_U_13
_atom_site_aniso_U_12
Zn1 0.0461(3) 0.0360(2) 0.0295(2) 0.00043(13) 0.00085(16) -0.00008(14)
N1 0.0453(14) 0.0377(14) 0.0324(13) -0.0027(11) 0.0056(11) -0.0003(11)
C7 0.0361(15) 0.0368(16) 0.0318(15) -0.0025(11) 0.0037(12) -0.0040(12)
C1 0.0401(16) 0.0389(16) 0.0415(17) -0.0029(13) 0.0105(13) -0.0027(13)
N2 0.0399(13) 0.0409(14) 0.0411(14) -0.0080(12) 0.0081(11) -0.0032(12)
C5 0.0501(19) 0.048(2) 0.057(2) -0.0185(17) 0.0127(16) -0.0075(16)
C2 0.057(2) 0.048(2) 0.052(2) 0.0047(16) 0.0085(17) 0.0060(17)
C6 0.0459(17) 0.0456(18) 0.0357(16) -0.0062(14) 0.0005(13) 0.0007(14)
C4 0.052(2) 0.0400(19) 0.079(3) -0.0161(18) 0.023(2) -0.0044(15)
C3 0.056(2) 0.038(2) 0.087(3) 0.0041(18) 0.022(2) 0.0062(16)
O1 0.0689(16) 0.0453(13) 0.0313(11) -0.0018(10) -0.0010(11) 0.0138(12)
N4 0.0421(13) 0.0345(13) 0.0308(12) -0.0004(10) -0.0011(10) -0.0048(11)
C14 0.0448(16) 0.0320(14) 0.0332(15) 0.0010(12) 0.0035(12) 0.0001(12)
C8 0.0407(15) 0.0328(15) 0.0316(14) -0.0001(12) -0.0006(11) -0.0014(12)
C9 0.060(2) 0.0446(19) 0.0324(15) -0.0013(14) -0.0010(14) -0.0030(16)
N3 0.0461(14) 0.0319(13) 0.0331(12) 0.0000(10) 0.0021(11) 0.0018(11)
C13 0.0395(15) 0.0328(15) 0.0346(15) 0.0020(12) -0.0002(12) -0.0048(12)
C12 0.052(2) 0.0381(18) 0.048(2) 0.0079(14) 0.0009(16) 0.0027(15)
C11 0.060(2) 0.051(2) 0.048(2) 0.0161(16) -0.0084(18) 0.0025(17)
C10 0.067(2) 0.058(2) 0.0366(17) 0.0071(16) -0.0085(16) -0.0050(19)
Cl1 0.0462(4) 0.0662(6) 0.0355(4) -0.0037(4) -0.0031(3) -0.0090(4)

loop_
_atom_type_symbol
_atom_type_description
_atom_type_scat_dispersion_real
_atom_type_scat_dispersion_imag
_atom_type_scat_source
C C 0.0033 0.0016 'International Tables Vol C Tables 4.2.6.8 and 6.1.1.4'
H H 0.0000 0.0000 'International Tables Vol C Tables 4.2.6.8 and 6.1.1.4'
N N 0.0061 0.0033 'International Tables Vol C Tables 4.2.6.8 and 6.1.1.4'
O O 0.0106 0.0060 'International Tables Vol C Tables 4.2.6.8 and 6.1.1.4'
Cl Cl 0.1484 0.1585 'International Tables Vol C Tables 4.2.6.8 and 6.1.1.4'
Zn Zn 0.2839 1.4301 'International Tables Vol C Tables 4.2.6.8 and 6.1.1.4'

loop_
_geom_angle_atom_site_label_1
_geom_angle_atom_site_label_2
_geom_angle_atom_site_label_3
_geom_angle
_geom_angle_site_symmetry_1
_geom_angle_site_symmetry_3
O1 Zn1 N3 107.97(11) . 2_656
O1 Zn1 N1 95.97(11) . .
N3 Zn1 N1 119.35(12) 2_656 .
O1 Zn1 Cl1 113.09(9) . .
N3 Zn1 Cl1 111.26(9) 2_656 .
N1 Zn1 Cl1 108.42(9) . .
C1 N1 C7 106.9(3) . .
C1 N1 Zn1 129.0(2) . .
C7 N1 Zn1 124.2(2) . .
C6 C7 N1 109.7(3) . .
C6 C7 C8 131.4(3) . .
N1 C7 C8 118.8(3) . .
N1 C1 N2 109.9(3) . .
N1 C1 C2 130.8(3) . .
N2 C1 C2 119.3(3) . .
C1 N2 C5 121.9(3) . .
C1 N2 C6 107.8(3) . .
C5 N2 C6 130.2(3) . .
C4 C5 N2 118.8(4) . .
C4 C5 H5A 120.6 . .
N2 C5 H5A 120.6 . .
C3 C2 C1 118.8(4) . .
C3 C2 H2A 120.6 . .
C1 C2 H2A 120.6 . .
C7 C6 N2 105.7(3) . .
C7 C6 H6A 127.2 . .
N2 C6 H6A 127.2 . .
C5 C4 C3 121.1(4) . .
C5 C4 H4A 119.5 . .
C3 C4 H4A 119.5 . .
C2 C3 C4 119.9(4) . .
C2 C3 H3A 120.0 . .
C4 C3 H3A 120.0 . .
C14 O1 Zn1 120.0(2) . .
C9 N4 C13 121.0(3) . .
C9 N4 C8 131.1(3) . .
C13 N4 C8 107.8(2) . .
O1 C14 N3 119.6(3) . .
O1 C14 C8 130.8(3) . .
N3 C14 C8 109.6(3) . .
C14 C8 N4 105.8(3) . .
C14 C8 C7 127.2(3) . .
N4 C8 C7 126.5(3) . .
C10 C9 N4 119.3(4) . .
C10 C9 H9A 120.3 . .
N4 C9 H9A 120.3 . .
C13 N3 C14 106.7(3) . .
C13 N3 Zn1 132.6(2) . 2_646
C14 N3 Zn1 120.7(2) . 2_646
N3 C13 N4 110.0(3) . .
N3 C13 C12 130.0(3) . .
N4 C13 C12 120.0(3) . .
C11 C12 C13 118.5(4) . .
C11 C12 H12A 120.7 . .
C13 C12 H12A 120.7 . .
C12 C11 C10 120.2(4) . .
C12 C11 H11A 119.9 . .
C10 C11 H11A 119.9 . .
C9 C10 C11 120.7(4) . .
C9 C10 H10A 119.6 . .
C11 C10 H10A 119.6 . .

loop_
_geom_bond_atom_site_label_1
_geom_bond_atom_site_label_2
_geom_bond_distance
_geom_bond_site_symmetry_2
Zn1 O1 1.946(3) .
Zn1 N3 1.978(3) 2_656
Zn1 N1 2.015(3) .
Zn1 Cl1 2.3635(10) .
N1 C1 1.335(4) .
N1 C7 1.379(4) .
C7 C6 1.375(5) .
C7 C8 1.448(4) .
C1 N2 1.372(4) .
C1 C2 1.405(5) .
N2 C5 1.382(4) .
N2 C6 1.389(5) .
C5 C4 1.350(6) .
C5 H5A 0.9300 .
C2 C3 1.379(6) .
C2 H2A 0.9300 .
C6 H6A 0.9300 .
C4 C3 1.407(8) .
C4 H4A 0.9300 .
C3 H3A 0.9300 .
O1 C14 1.284(4) .
N4 C9 1.369(4) .
N4 C13 1.379(4) .
N4 C8 1.397(4) .
C14 N3 1.383(4) .
C14 C8 1.394(4) .
C9 C10 1.361(6) .
C9 H9A 0.9300 .
N3 C13 1.356(4) .
N3 Zn1 1.978(3) 2_646
C13 C12 1.397(5) .
C12 C11 1.377(6) .
C12 H12A 0.9300 .
C11 C10 1.394(7) .
C11 H11A 0.9300 .
C10 H10A 0.9300 .
